data_7240016
loop_
_publ_author_name
'Liu, Jin-Jian'
'Lu, Yiwei'
'Lu, Wenbo'

_publ_section_title
;
 Sun, UV and X ray triple photochromic properties of three coordination
 polymers based on
 1,1&#x2032;-bis(3-carboxylatobenzyl)-4,4&#x2032;-bipyridinium ligand
;
_journal_name_full CrystEngComm
_journal_paper_doi 10.1039/D0CE00206B
_journal_year 2020
_chemical_formula_moiety 'C13 H13 Co0.5 N O4, C4 H2 O2, H2 O'
_chemical_formula_sum 'C17 H17 Co0.5 N O7'
_chemical_formula_weight 376.78
_space_group_crystal_system triclinic
_space_group_IT_number 2
_space_group_name_Hall '-P 1'
_space_group_name_H-M_alt 'P -1'
_atom_sites_solution_hydrogens mixed
_atom_sites_solution_primary iterative
_audit_creation_date 2019-12-25
_audit_creation_method
;
Olex2 1.2
(compiled 2018.05.29 svn.r3508 for OlexSys, GUI svn.r5506)
;
_audit_update_record
;
2019-12-25 deposited with the CCDC.	2020-03-02 downloaded from the CCDC.
;
_cell_angle_alpha 69.1410(10)
_cell_angle_beta 84.8820(10)
_cell_angle_gamma 86.982(2)
_cell_formula_units_Z 2
_cell_length_a 8.8697(5)
_cell_length_b 9.7658(6)
_cell_length_c 10.0805(6)
_cell_measurement_reflns_used 9090
_cell_measurement_temperature 273(2)
_cell_measurement_theta_max 28.277
_cell_measurement_theta_min 2.306
_cell_volume 812.48(8)
_computing_cell_refinement 'SAINT v8.37A (Bruker, 2015)'
_computing_data_reduction 'SAINT v8.37A (Bruker, 2015)'
_computing_molecular_graphics 'Olex2 (Dolomanov et al., 2009)'
_computing_publication_material 'Olex2 (Dolomanov et al., 2009)'
_computing_structure_refinement 'XL (Sheldrick, 2008)'
_computing_structure_solution 'olex2.solve (Bourhis et al., 2015)'
_diffrn_ambient_temperature 273.15
_diffrn_measured_fraction_theta_full 0.985
_diffrn_measured_fraction_theta_max 0.985
_diffrn_measurement_device_type 'CCD area detector'
_diffrn_measurement_method 'phi and omega scans'
_diffrn_radiation_monochromator graphite
_diffrn_radiation_type MoK\a
_diffrn_radiation_wavelength 0.71073
_diffrn_reflns_av_R_equivalents 0.0443
_diffrn_reflns_av_unetI/netI 0.0434
_diffrn_reflns_Laue_measured_fraction_full 0.985
_diffrn_reflns_Laue_measured_fraction_max 0.985
_diffrn_reflns_limit_h_max 7
_diffrn_reflns_limit_h_min -11
_diffrn_reflns_limit_k_max 13
_diffrn_reflns_limit_k_min -12
_diffrn_reflns_limit_l_max 13
_diffrn_reflns_limit_l_min -13
_diffrn_reflns_number 11377
_diffrn_reflns_point_group_measured_fraction_full 0.985
_diffrn_reflns_point_group_measured_fraction_max 0.985
_diffrn_reflns_theta_full 25.242
_diffrn_reflns_theta_max 28.278
_diffrn_reflns_theta_min 3.044
_exptl_absorpt_coefficient_mu 0.605
_exptl_absorpt_correction_T_max 0.7457
_exptl_absorpt_correction_T_min 0.5056
_exptl_crystal_colour orange
_exptl_crystal_colour_primary orange
_exptl_crystal_density_diffrn 1.540
_exptl_crystal_description block
_exptl_crystal_F_000 391
_exptl_crystal_size_max 0.3
_exptl_crystal_size_mid 0.3
_exptl_crystal_size_min 0.2
_refine_diff_density_max 0.865
_refine_diff_density_min -0.590
_refine_diff_density_rms 0.067
_refine_ls_extinction_method none
_refine_ls_goodness_of_fit_ref 1.045
_refine_ls_hydrogen_treatment constr
_refine_ls_matrix_type full
_refine_ls_number_parameters 232
_refine_ls_number_reflns 3961
_refine_ls_number_restraints 0
_refine_ls_restrained_S_all 1.045
_refine_ls_R_factor_all 0.0479
_refine_ls_R_factor_gt 0.0456
_refine_ls_shift/su_max 0.000
_refine_ls_shift/su_mean 0.000
_refine_ls_structure_factor_coef Fsqd
_refine_ls_weighting_details 'w=1/[\s^2^(Fo^2^)+(0.0630P)^2^+0.6636P] where P=(Fo^2^+2Fc^2^)/3'
_refine_ls_weighting_scheme calc
_refine_ls_wR_factor_gt 0.1280
_refine_ls_wR_factor_ref 0.1298
_reflns_Friedel_coverage 0.000
_reflns_number_gt 3731
_reflns_number_total 3961
_reflns_threshold_expression 'I > 2\s(I)'
_cod_data_source_file d0ce00206b2.cif
_cod_data_source_block a_CCDC2
_cod_original_formula_sum 'C17 H17 Co0.50 N O7'
_cod_database_code 7240016
_shelx_shelxl_version_number 2014/7
_shelx_space_group_comment
;
The symmetry employed for this shelxl refinement is uniquely defined
by the following loop, which should always be used as a source of
symmetry information in preference to the above space-group names.
They are only intended as comments.
;
_shelx_estimated_absorpt_t_max 0.889
_shelx_estimated_absorpt_t_min 0.839
_olex2_refinement_description
;
1. Fixed Uiso
 At 1.2 times of:
  All C(H) groups, All C(H,H) groups
 At 1.5 times of:
  All O(H) groups, All O(H,H) groups
2.a Free rotating group:
 O7(H7A,H7B)
2.b Rotating group:
 O3(H3A,H3B), O4(H4A)
2.c Secondary CH2 refined with riding coordinates:
 C8(H8A,H8B)
2.d Aromatic/amide H refined with riding coordinates:
 C3(H3), C9(H9), C17(H17), C16(H16), C10(H10), C12(H12), C6(H6), C11(H11),
 C4(H4), C5(H5)
;
_olex2_submission_special_instructions 'No special instructions were received'

loop_
_space_group_symop_operation_xyz
'x, y, z'
'-x, -y, -z'

loop_
_atom_site_label
_atom_site_type_symbol
_atom_site_fract_x
_atom_site_fract_y
_atom_site_fract_z
_atom_site_U_iso_or_equiv
_atom_site_adp_type
_atom_site_occupancy
_atom_site_site_symmetry_order
_atom_site_calc_flag
_atom_site_refinement_flags_posn
_atom_site_refinement_flags_adp
_atom_site_refinement_flags_occupancy
_atom_site_disorder_assembly
_atom_site_disorder_group
Co1 Co 0.5000 0.5000 0.5000 0.02557(13) Uani 1 2 d S T P . .
O3 O 0.56889(17) 0.28806(16) 0.49877(16) 0.0331(3) Uani 1 1 d . . . . .
H3A H 0.6076 0.2939 0.4148 0.050 Uiso 1 1 d GR . . . .
H3B H 0.4909 0.2333 0.5123 0.050 Uiso 1 1 d GR . . . .
O1 O 0.5383(2) 0.60392(17) 0.28025(15) 0.0395(4) Uani 1 1 d . . . . .
O2 O 0.6811(2) 0.43696(17) 0.21993(17) 0.0410(4) Uani 1 1 d . . . . .
O5 O 0.7622(2) 0.15470(19) 0.70044(19) 0.0464(4) Uani 1 1 d . . . . .
N1 N 0.28388(18) 0.99980(17) -0.27921(17) 0.0258(3) Uani 1 1 d . . . . .
O6 O 0.8378(2) 0.33936(18) 0.7578(2) 0.0507(5) Uani 1 1 d . . . . .
C7 C 0.5033(2) 0.8651(2) -0.1454(2) 0.0273(4) Uani 1 1 d . . . . .
C3 C 0.5068(2) 0.7750(2) -0.0039(2) 0.0266(4) Uani 1 1 d . . . . .
H3 H 0.4465 0.7986 0.0656 0.032 Uiso 1 1 calc R . . . .
O7 O 1.0618(2) 0.5351(2) 0.6606(3) 0.0606(5) Uani 1 1 d . . . . .
H7A H 1.1220 0.5246 0.7248 0.091 Uiso 1 1 d G . . . .
H7B H 0.9991 0.4658 0.6894 0.091 Uiso 1 1 d G . . . .
C2 C 0.5997(2) 0.6493(2) 0.0357(2) 0.0278(4) Uani 1 1 d . . . . .
C15 C 0.9201(2) 0.0992(2) 0.8909(2) 0.0284(4) Uani 1 1 d . . . . .
C13 C 0.0588(2) 1.0006(2) -0.45226(19) 0.0249(4) Uani 1 1 d . . . . .
C1 C 0.6059(2) 0.5552(2) 0.1903(2) 0.0297(4) Uani 1 1 d . . . . .
C9 C 0.2300(2) 1.1281(2) -0.3677(2) 0.0318(4) Uani 1 1 d . . . . .
H9 H 0.2698 1.2155 -0.3707 0.038 Uiso 1 1 calc R . . . .
C17 C 0.9872(3) -0.1489(2) 1.0325(2) 0.0359(5) Uani 1 1 d . . . . .
H17 H 0.9784 -0.2491 1.0540 0.043 Uiso 1 1 calc R . . . .
C8 C 0.4059(2) 1.0024(2) -0.1861(2) 0.0308(4) Uani 1 1 d . . . . .
H8A H 0.3595 1.0151 -0.1003 0.037 Uiso 1 1 calc R . . . .
H8B H 0.4694 1.0859 -0.2359 0.037 Uiso 1 1 calc R . . . .
C16 C 0.9078(2) -0.0512(2) 0.9248(2) 0.0338(4) Uani 1 1 d . . . . .
H16 H 0.8460 -0.0862 0.8746 0.041 Uiso 1 1 calc R . . . .
C10 C 0.2255(3) 0.8730(2) -0.2707(2) 0.0353(5) Uani 1 1 d . . . . .
H10 H 0.2603 0.7855 -0.2057 0.042 Uiso 1 1 calc R . . . .
C12 C 0.1169(2) 1.1316(2) -0.4534(2) 0.0306(4) Uani 1 1 d . . . . .
H12 H 0.0790 1.2210 -0.5124 0.037 Uiso 1 1 calc R . . . .
C14 C 0.8329(2) 0.2057(2) 0.7723(2) 0.0330(4) Uani 1 1 d . . . . .
C6 C 0.5922(3) 0.8274(3) -0.2491(2) 0.0361(4) Uani 1 1 d . . . . .
H6 H 0.5924 0.8880 -0.3441 0.043 Uiso 1 1 calc R . . . .
C11 C 0.1147(3) 0.8709(2) -0.3571(3) 0.0373(5) Uani 1 1 d . . . . .
H11 H 0.0770 0.7819 -0.3516 0.045 Uiso 1 1 calc R . . . .
C4 C 0.6848(2) 0.6115(2) -0.0689(2) 0.0351(4) Uani 1 1 d . . . . .
H4 H 0.7452 0.5267 -0.0439 0.042 Uiso 1 1 calc R . . . .
C5 C 0.6800(3) 0.7001(3) -0.2109(2) 0.0402(5) Uani 1 1 d . . . . .
H5 H 0.7362 0.6737 -0.2808 0.048 Uiso 1 1 calc R . . . .
O4 O 0.27514(18) 0.46951(17) 0.46857(17) 0.0362(3) Uiso 1 1 d . . . . .
H4A H 0.2139 0.4815 0.5360 0.054 Uiso 1 1 d GR . . . .

loop_
_atom_site_aniso_label
_atom_site_aniso_U_11
_atom_site_aniso_U_22
_atom_site_aniso_U_33
_atom_site_aniso_U_23
_atom_site_aniso_U_13
_atom_site_aniso_U_12
Co1 0.0306(2) 0.02233(19) 0.01957(19) -0.00134(13) -0.00645(13) 0.00021(13)
O3 0.0375(8) 0.0297(7) 0.0302(7) -0.0072(6) -0.0075(6) 0.0007(6)
O1 0.0568(10) 0.0353(8) 0.0192(7) -0.0018(6) -0.0047(6) 0.0094(7)
O2 0.0545(10) 0.0296(7) 0.0341(8) -0.0049(6) -0.0101(7) 0.0069(7)
O5 0.0520(10) 0.0418(9) 0.0420(9) -0.0059(7) -0.0271(8) 0.0052(7)
N1 0.0286(7) 0.0236(7) 0.0232(7) -0.0046(6) -0.0069(6) -0.0018(6)
O6 0.0515(10) 0.0323(8) 0.0576(11) 0.0032(7) -0.0290(9) -0.0024(7)
C7 0.0276(8) 0.0302(9) 0.0231(9) -0.0067(7) -0.0069(7) -0.0044(7)
C3 0.0288(9) 0.0296(9) 0.0215(9) -0.0081(7) -0.0048(7) -0.0037(7)
O7 0.0485(11) 0.0495(11) 0.0769(15) -0.0097(10) -0.0154(10) -0.0121(9)
C2 0.0303(9) 0.0282(9) 0.0238(9) -0.0064(7) -0.0062(7) -0.0050(7)
C15 0.0260(8) 0.0311(9) 0.0216(9) -0.0007(7) -0.0050(7) 0.0001(7)
C13 0.0262(8) 0.0241(8) 0.0230(9) -0.0061(7) -0.0041(7) 0.0003(6)
C1 0.0343(10) 0.0276(9) 0.0250(9) -0.0053(7) -0.0062(7) -0.0029(7)
C9 0.0375(10) 0.0220(8) 0.0315(10) -0.0019(7) -0.0098(8) -0.0048(7)
C17 0.0410(11) 0.0268(9) 0.0356(11) -0.0031(8) -0.0142(9) -0.0010(8)
C8 0.0374(10) 0.0288(9) 0.0266(9) -0.0075(7) -0.0121(8) -0.0031(7)
C16 0.0363(10) 0.0330(10) 0.0300(10) -0.0057(8) -0.0141(8) -0.0021(8)
C10 0.0422(11) 0.0215(8) 0.0406(12) -0.0052(8) -0.0208(9) 0.0011(8)
C12 0.0347(10) 0.0225(8) 0.0294(10) -0.0007(7) -0.0094(8) -0.0031(7)
C14 0.0272(9) 0.0338(10) 0.0284(10) 0.0023(8) -0.0077(7) -0.0012(7)
C6 0.0404(11) 0.0447(12) 0.0204(9) -0.0077(8) -0.0030(8) -0.0025(9)
C11 0.0436(11) 0.0219(9) 0.0471(13) -0.0085(8) -0.0236(10) 0.0010(8)
C4 0.0373(10) 0.0344(10) 0.0335(11) -0.0120(8) -0.0041(8) 0.0011(8)
C5 0.0456(12) 0.0472(12) 0.0288(11) -0.0159(9) 0.0022(9) 0.0003(10)

loop_
_atom_type_symbol
_atom_type_description
_atom_type_scat_dispersion_real
_atom_type_scat_dispersion_imag
_atom_type_scat_source
C C 0.0033 0.0016 'International Tables Vol C Tables 4.2.6.8 and 6.1.1.4'
H H 0.0000 0.0000 'International Tables Vol C Tables 4.2.6.8 and 6.1.1.4'
Co Co 0.3494 0.9721 'International Tables Vol C Tables 4.2.6.8 and 6.1.1.4'
N N 0.0061 0.0033 'International Tables Vol C Tables 4.2.6.8 and 6.1.1.4'
O O 0.0106 0.0060 'International Tables Vol C Tables 4.2.6.8 and 6.1.1.4'

loop_
_geom_angle_atom_site_label_1
_geom_angle_atom_site_label_2
_geom_angle_atom_site_label_3
_geom_angle
_geom_angle_site_symmetry_1
_geom_angle_site_symmetry_3
_geom_angle_publ_flag
O3 Co1 O3 180.0 2_666 . ?
O1 Co1 O3 94.68(6) 2_666 2_666 ?
O1 Co1 O3 85.32(6) . 2_666 ?
O1 Co1 O3 85.32(6) 2_666 . ?
O1 Co1 O3 94.68(6) . . ?
O1 Co1 O1 180.0 2_666 . ?
O1 Co1 O4 91.50(7) 2_666 . ?
O1 Co1 O4 88.50(7) 2_666 2_666 ?
O1 Co1 O4 91.50(7) . 2_666 ?
O1 Co1 O4 88.50(7) . . ?
O4 Co1 O3 92.19(6) . . ?
O4 Co1 O3 87.81(6) . 2_666 ?
O4 Co1 O3 87.81(6) 2_666 . ?
O4 Co1 O3 92.19(6) 2_666 2_666 ?
O4 Co1 O4 180.0 . 2_666 ?
C1 O1 Co1 129.01(13) . . ?
C9 N1 C8 118.60(16) . . ?
C10 N1 C9 120.50(17) . . ?
C10 N1 C8 120.85(16) . . ?
C3 C7 C8 120.31(18) . . ?
C3 C7 C6 119.11(19) . . ?
C6 C7 C8 120.58(18) . . ?
C7 C3 C2 120.85(18) . . ?
C3 C2 C1 120.18(18) . . ?
C4 C2 C3 119.30(18) . . ?
C4 C2 C1 120.52(18) . . ?
C17 C15 C16 118.83(18) 2_757 . ?
C17 C15 C14 121.10(18) 2_757 . ?
C16 C15 C14 120.07(18) . . ?
C12 C13 C13 121.8(2) . 2_574 ?
C11 C13 C13 120.9(2) . 2_574 ?
C11 C13 C12 117.33(17) . . ?
O1 C1 C2 117.02(17) . . ?
O2 C1 O1 125.09(19) . . ?
O2 C1 C2 117.86(18) . . ?
N1 C9 C12 120.79(18) . . ?
C16 C17 C15 120.82(19) . 2_757 ?
N1 C8 C7 112.92(15) . . ?
C17 C16 C15 120.35(19) . . ?
N1 C10 C11 120.71(18) . . ?
C9 C12 C13 120.07(18) . . ?
O5 C14 O6 125.98(19) . . ?
O5 C14 C15 117.86(19) . . ?
O6 C14 C15 116.15(19) . . ?
C5 C6 C7 120.19(19) . . ?
C10 C11 C13 120.49(18) . . ?
C5 C4 C2 120.1(2) . . ?
C6 C5 C4 120.4(2) . . ?

loop_
_geom_bond_atom_site_label_1
_geom_bond_atom_site_label_2
_geom_bond_distance
_geom_bond_site_symmetry_2
_geom_bond_publ_flag
Co1 O3 2.1310(15) . ?
Co1 O3 2.1310(15) 2_666 ?
Co1 O1 2.0865(14) 2_666 ?
Co1 O1 2.0865(14) . ?
Co1 O4 2.0999(16) 2_666 ?
Co1 O4 2.0998(16) . ?
O1 C1 1.260(3) . ?
O2 C1 1.256(3) . ?
O5 C14 1.240(3) . ?
N1 C9 1.346(2) . ?
N1 C8 1.501(2) . ?
N1 C10 1.338(2) . ?
O6 C14 1.263(3) . ?
C7 C3 1.386(3) . ?
C7 C8 1.504(3) . ?
C7 C6 1.395(3) . ?
C3 C2 1.396(3) . ?
C2 C1 1.506(3) . ?
C2 C4 1.387(3) . ?
C15 C17 1.389(3) 2_757 ?
C15 C16 1.392(3) . ?
C15 C14 1.518(3) . ?
C13 C13 1.485(4) 2_574 ?
C13 C12 1.399(3) . ?
C13 C11 1.387(3) . ?
C9 C12 1.373(3) . ?
C17 C15 1.389(3) 2_757 ?
C17 C16 1.383(3) . ?
C10 C11 1.376(3) . ?
C6 C5 1.382(3) . ?
C4 C5 1.386(3) . ?
